data_7112763
loop_
_publ_author_name
'Zhang, Zhangjing'
'Xiang, Shengchang'
'Rao, Xingtang'
'Zheng, Qian'
'Fronczek, Frank R.'
'Qian, Guodong'
'Chen, Banglin'

_publ_section_title
;
 A rod packing microporous metal-organic framework with open metal sites
 for selective guest sorption and sensing of nitrobenzene.
;
_journal_issue 38
_journal_name_full 'Chemical communications (Cambridge, England)'
_journal_page_first 7205
_journal_page_last 7207
_journal_paper_doi 10.1039/c0cc01236j
_journal_volume 46
_journal_year 2010
_chemical_formula_sum 'C18 H12 N0 O16 Zn4'
_chemical_formula_weight 745.76
_chemical_name_systematic
;
?
;
_space_group_IT_number 19
_symmetry_cell_setting orthorhombic
_symmetry_space_group_name_Hall 'P 2ac 2ab'
_symmetry_space_group_name_H-M 'P 21 21 21'
_atom_sites_solution_hydrogens geom
_atom_sites_solution_primary direct
_atom_sites_solution_secondary difmap
_audit_creation_method SHELXL-97
_cell_angle_alpha 90.00
_cell_angle_beta 90.00
_cell_angle_gamma 90.00
_cell_formula_units_Z 4
_cell_length_a 10.9180(6)
_cell_length_b 17.1253(14)
_cell_length_c 17.2092(15)
_cell_measurement_temperature 293(2)
_cell_volume 3217.7(4)
_computing_cell_refinement 'Bruker SAINT+'
_computing_data_collection 'Bruker APEX2'
_computing_data_reduction 'Bruker SAINT+'
_computing_molecular_graphics 'Bruker SHELXTL'
_computing_publication_material 'Bruker SHELXTL'
_computing_structure_refinement 'SHELXL-97 (Sheldrick, 1997)'
_computing_structure_solution 'SHELXS-97 (Sheldrick, 1990)'
_diffrn_ambient_temperature 293(2)
_diffrn_measured_fraction_theta_full 0.985
_diffrn_measured_fraction_theta_max 0.986
_diffrn_measurement_device_type 'Bruker X8 APEX II diffractometer'
_diffrn_measurement_method 'phi and omega scans'
_diffrn_radiation_monochromator graphite
_diffrn_radiation_source 'fine-focus sealed tube'
_diffrn_radiation_type MoK\a
_diffrn_radiation_wavelength 0.71073
_diffrn_reflns_av_R_equivalents 0.0000
_diffrn_reflns_av_sigmaI/netI 0.0215
_diffrn_reflns_limit_h_max 13
_diffrn_reflns_limit_h_min -13
_diffrn_reflns_limit_k_max 20
_diffrn_reflns_limit_k_min 0
_diffrn_reflns_limit_l_max 20
_diffrn_reflns_limit_l_min 0
_diffrn_reflns_number 5837
_diffrn_reflns_theta_full 25.00
_diffrn_reflns_theta_max 25.35
_diffrn_reflns_theta_min 2.65
_exptl_absorpt_coefficient_mu 3.005
_exptl_absorpt_correction_T_max 0.6960
_exptl_absorpt_correction_T_min 0.3794
_exptl_absorpt_correction_type multi-scan
_exptl_absorpt_process_details SADABS
_exptl_crystal_colour colorless
_exptl_crystal_density_diffrn 1.539
_exptl_crystal_density_method 'not measured'
_exptl_crystal_description block
_exptl_crystal_F_000 1472
_exptl_crystal_size_max 0.40
_exptl_crystal_size_mid 0.15
_exptl_crystal_size_min 0.13
_refine_diff_density_max 0.614
_refine_diff_density_min -0.317
_refine_diff_density_rms 0.066
_refine_ls_abs_structure_details 'Flack H D (1983), Acta Cryst. A39, 876-881'
_refine_ls_abs_structure_Flack 0.529(9)
_refine_ls_extinction_method none
_refine_ls_goodness_of_fit_ref 1.002
_refine_ls_hydrogen_treatment constr
_refine_ls_matrix_type full
_refine_ls_number_parameters 362
_refine_ls_number_reflns 5837
_refine_ls_number_restraints 12
_refine_ls_restrained_S_all 1.001
_refine_ls_R_factor_all 0.0220
_refine_ls_R_factor_gt 0.0208
_refine_ls_shift/su_max 0.002
_refine_ls_shift/su_mean 0.000
_refine_ls_structure_factor_coef Fsqd
_refine_ls_weighting_details 'calc w=1/[\s^2^(Fo^2^)+(0.0321P)^2^+3.0137P] where P=(Fo^2^+2Fc^2^)/3'
_refine_ls_weighting_scheme calc
_refine_ls_wR_factor_gt 0.0540
_refine_ls_wR_factor_ref 0.0547
_reflns_number_gt 5647
_reflns_number_total 5837
_reflns_threshold_expression >2sigma(I)
_cod_data_source_file c0cc01236j.txt
_cod_data_source_block h
_cod_original_sg_symbol_H-M P212121
_cod_database_code 7112763

loop_
_symmetry_equiv_pos_as_xyz
'x, y, z'
'-x+1/2, -y, z+1/2'
'x+1/2, -y+1/2, -z'
'-x, y+1/2, -z+1/2'

loop_
_atom_site_label
_atom_site_type_symbol
_atom_site_fract_x
_atom_site_fract_y
_atom_site_fract_z
_atom_site_U_iso_or_equiv
_atom_site_adp_type
_atom_site_occupancy
_atom_site_symmetry_multiplicity
_atom_site_calc_flag
_atom_site_refinement_flags
Zn1 Zn 0.32362(2) 0.716343(16) 0.495978(17) 0.00705(7) Uani 1 1 d .
Zn2 Zn 0.05529(3) 0.647847(18) 0.566691(18) 0.00872(7) Uani 1 1 d .
Zn3 Zn 0.16522(3) 0.59836(2) 0.38969(2) 0.01599(8) Uani 1 1 d .
Zn4 Zn -0.21374(2) 0.604146(17) 0.490274(18) 0.00847(7) Uani 1 1 d .
O1 O 0.0031(2) 0.56623(13) 0.35312(13) 0.0218(5) Uani 1 1 d .
O1W O -0.39015(17) 0.56991(12) 0.48945(13) 0.0177(4) Uani 1 1 d .
O2 O -0.1675(2) 0.52335(11) 0.41039(11) 0.0161(4) Uani 1 1 d .
O2W O 0.2180(4) 0.48218(17) 0.4036(2) 0.0634(10) Uani 1 1 d .
O3 O 0.1020(2) 0.71106(12) 0.35966(12) 0.0176(4) Uani 1 1 d .
O4 O 0.22811(18) 0.79089(12) 0.42394(12) 0.0155(4) Uani 1 1 d .
O5A O 0.1666(6) 0.4240(4) 0.1269(4) 0.0330(18) Uani 0.55 1 d P
O5B O 0.1958(12) 0.3788(8) 0.1583(8) 0.027(3) Uani 0.20 1 d PU
O5C O 0.1440(13) 0.4419(9) 0.1039(8) 0.019(4) Uani 0.25 1 d PU
O6 O 0.06151(19) 0.32824(13) 0.07564(12) 0.0201(5) Uani 1 1 d .
O7 O 0.01011(19) 0.55556(13) 0.62462(13) 0.0203(5) Uani 1 1 d .
O8 O -0.18073(18) 0.53472(12) 0.58334(11) 0.0140(4) Uani 1 1 d .
O9 O 0.08637(18) 0.72069(12) 0.65112(12) 0.0153(4) Uani 1 1 d .
O10 O 0.21978(18) 0.79223(12) 0.58249(11) 0.0142(4) Uani 1 1 d .
O11 O 0.30582(19) 0.61352(17) 0.31800(14) 0.0321(6) Uani 1 1 d .
O12 O 0.42785(19) 0.66260(13) 0.40945(12) 0.0183(5) Uani 1 1 d .
O13 O -0.07118(15) 0.68024(10) 0.49352(11) 0.0085(4) Uani 1 1 d .
H13A H -0.0340 0.6806 0.4417 0.010 Uiso 1 1 calc R
O15 O 0.19837(15) 0.62590(10) 0.50059(11) 0.0108(4) Uani 1 1 d .
H15E H 0.2408 0.5811 0.5237 0.013 Uiso 1 1 calc R
C1 C -0.0988(3) 0.45589(18) 0.29962(17) 0.0128(6) Uani 1 1 d .
C2 C -0.2024(3) 0.40920(18) 0.29822(16) 0.0152(6) Uani 1 1 d .
H2A H -0.2628 0.4161 0.3357 0.018 Uiso 1 1 calc R
C3 C -0.2172(3) 0.35239(19) 0.24163(17) 0.0176(6) Uani 1 1 d .
H3A H -0.2879 0.3221 0.2407 0.021 Uiso 1 1 calc R
C4 C -0.1251(3) 0.34062(17) 0.18548(16) 0.0109(6) Uani 1 1 d .
C5 C -0.0215(3) 0.38780(19) 0.18621(18) 0.0174(6) Uani 1 1 d .
C6 C -0.0101(3) 0.44526(19) 0.24366(18) 0.0179(7) Uani 1 1 d .
H6A H 0.0591 0.4770 0.2441 0.021 Uiso 1 1 calc R
C7 C -0.0859(3) 0.51945(16) 0.35918(17) 0.0126(6) Uani 1 1 d .
C8 C 0.1511(2) 0.77618(16) 0.37146(15) 0.0103(6) Uani 1 1 d .
C9 C 0.0771(3) 0.3793(2) 0.1258(2) 0.0264(8) Uani 1 1 d .
C10 C 0.6048(3) 0.54018(16) 0.18841(16) 0.0099(5) Uani 1 1 d .
C11 C 0.7180(3) 0.57826(17) 0.19900(16) 0.0124(6) Uani 1 1 d .
H11A H 0.7842 0.5664 0.1671 0.015 Uiso 1 1 calc R
C12 C 0.7299(3) 0.63308(16) 0.25701(17) 0.0133(6) Uani 1 1 d .
H12A H 0.8053 0.6571 0.2649 0.016 Uiso 1 1 calc R
C13 C 0.6315(2) 0.65317(17) 0.30402(16) 0.0101(5) Uani 1 1 d .
C14 C 0.5182(2) 0.61552(17) 0.29308(17) 0.0109(6) Uani 1 1 d .
C15 C 0.5069(3) 0.55935(17) 0.23543(17) 0.0130(6) Uani 1 1 d .
H15A H 0.4323 0.5342 0.2284 0.016 Uiso 1 1 calc R
C16 C -0.0913(3) 0.52109(16) 0.62684(16) 0.0107(6) Uani 1 1 d .
C17 C 0.1464(2) 0.78296(17) 0.63741(16) 0.0109(6) Uani 1 1 d .
C18 C 0.4099(3) 0.63192(17) 0.34453(18) 0.0146(6) Uani 1 1 d .

loop_
_atom_site_aniso_label
_atom_site_aniso_U_11
_atom_site_aniso_U_22
_atom_site_aniso_U_33
_atom_site_aniso_U_23
_atom_site_aniso_U_13
_atom_site_aniso_U_12
Zn1 0.00594(13) 0.00757(14) 0.00763(14) 0.00044(12) -0.00041(12) 0.00003(10)
Zn2 0.00712(14) 0.00972(14) 0.00932(16) 0.00120(12) -0.00014(12) -0.00077(12)
Zn3 0.00955(15) 0.01575(16) 0.02269(18) -0.00997(14) 0.00343(14) -0.00247(13)
Zn4 0.00850(14) 0.00866(14) 0.00826(15) 0.00002(12) -0.00180(12) -0.00084(11)
O1 0.0190(11) 0.0231(12) 0.0234(12) -0.0110(10) 0.0016(9) -0.0111(9)
O1W 0.0100(9) 0.0199(10) 0.0232(12) 0.0013(9) -0.0008(9) -0.0028(8)
O2 0.0203(10) 0.0151(10) 0.0129(10) -0.0060(8) 0.0026(9) -0.0015(9)
O2W 0.081(2) 0.0285(16) 0.081(3) -0.0078(16) -0.013(2) 0.0126(15)
O3 0.0219(11) 0.0136(11) 0.0172(11) -0.0027(9) -0.0046(9) -0.0032(9)
O4 0.0158(10) 0.0129(10) 0.0178(11) 0.0043(8) -0.0073(9) -0.0037(8)
O5A 0.022(3) 0.036(4) 0.042(4) -0.026(4) 0.023(3) -0.022(3)
O5B 0.027(3) 0.028(3) 0.027(3) -0.0010(10) -0.0004(10) -0.0005(10)
O5C 0.019(4) 0.019(4) 0.019(4) 0.0000(10) 0.0004(10) 0.0001(10)
O6 0.0136(10) 0.0298(12) 0.0167(11) -0.0112(9) 0.0066(9) -0.0055(9)
O7 0.0163(11) 0.0243(12) 0.0204(12) 0.0109(9) -0.0054(9) -0.0060(9)
O8 0.0135(10) 0.0168(10) 0.0117(9) 0.0054(8) -0.0060(8) -0.0008(8)
O9 0.0178(11) 0.0142(10) 0.0138(10) -0.0042(9) 0.0038(8) -0.0042(9)
O10 0.0130(9) 0.0145(10) 0.0150(10) -0.0055(8) 0.0063(9) -0.0017(8)
O11 0.0090(10) 0.0622(18) 0.0251(12) -0.0201(12) 0.0038(9) -0.0047(11)
O12 0.0124(10) 0.0292(12) 0.0133(11) -0.0123(9) 0.0036(8) -0.0031(9)
O13 0.0074(8) 0.0103(8) 0.0077(9) -0.0007(8) 0.0015(8) 0.0012(7)
O15 0.0082(8) 0.0108(9) 0.0135(9) 0.0032(8) 0.0005(8) 0.0004(6)
C1 0.0140(14) 0.0146(14) 0.0099(14) -0.0020(11) 0.0005(11) -0.0007(11)
C2 0.0122(14) 0.0226(16) 0.0108(13) -0.0075(12) 0.0035(11) -0.0039(12)
C3 0.0150(14) 0.0214(15) 0.0165(15) -0.0049(13) 0.0078(12) -0.0084(13)
C4 0.0105(13) 0.0149(14) 0.0073(13) -0.0021(11) -0.0001(11) 0.0050(11)
C5 0.0113(14) 0.0226(16) 0.0182(15) -0.0077(13) 0.0022(11) 0.0004(12)
C6 0.0100(13) 0.0260(17) 0.0177(16) -0.0087(13) 0.0026(12) -0.0059(12)
C7 0.0123(14) 0.0125(14) 0.0131(14) -0.0003(11) -0.0039(11) 0.0003(11)
C8 0.0059(12) 0.0152(14) 0.0098(13) 0.0008(11) 0.0060(11) 0.0005(11)
C9 0.0152(15) 0.0301(18) 0.034(2) -0.0214(16) 0.0103(14) -0.0073(13)
C10 0.0115(13) 0.0095(13) 0.0088(13) -0.0028(11) -0.0034(11) 0.0002(11)
C11 0.0072(12) 0.0185(15) 0.0114(14) 0.0012(11) 0.0050(11) -0.0003(11)
C12 0.0116(13) 0.0147(14) 0.0135(14) -0.0012(11) -0.0010(11) -0.0058(11)
C13 0.0098(13) 0.0109(13) 0.0096(13) 0.0014(11) -0.0045(11) -0.0006(11)
C14 0.0057(12) 0.0129(14) 0.0140(14) 0.0008(11) -0.0002(11) -0.0002(10)
C15 0.0103(13) 0.0120(14) 0.0166(15) -0.0027(12) -0.0012(11) -0.0033(11)
C16 0.0137(14) 0.0096(13) 0.0088(13) -0.0016(11) 0.0011(11) 0.0000(11)
C17 0.0075(13) 0.0156(14) 0.0095(13) -0.0011(11) 0.0006(10) 0.0028(11)
C18 0.0098(13) 0.0184(15) 0.0156(15) -0.0014(12) 0.0005(11) -0.0018(11)

loop_
_atom_type_symbol
_atom_type_description
_atom_type_scat_dispersion_real
_atom_type_scat_dispersion_imag
_atom_type_scat_source
C C 0.0033 0.0016 'International Tables Vol C Tables 4.2.6.8 and 6.1.1.4'
H H 0.0000 0.0000 'International Tables Vol C Tables 4.2.6.8 and 6.1.1.4'
O O 0.0106 0.0060 'International Tables Vol C Tables 4.2.6.8 and 6.1.1.4'
Zn Zn 0.2839 1.4301 'International Tables Vol C Tables 4.2.6.8 and 6.1.1.4'
N N 0.0061 0.0033 'International Tables Vol C Tables 4.2.6.8 and 6.1.1.4'

loop_
_geom_angle_atom_site_label_1
_geom_angle_atom_site_label_2
_geom_angle_atom_site_label_3
_geom_angle
_geom_angle_site_symmetry_1
_geom_angle_site_symmetry_3
O6 Zn1 O4 163.97(8) 2_565 .
O6 Zn1 O15 95.85(8) 2_565 .
O4 Zn1 O15 98.76(7) . .
O6 Zn1 O12 88.79(9) 2_565 .
O4 Zn1 O12 96.88(9) . .
O15 Zn1 O12 93.31(8) . .
O6 Zn1 O13 85.47(8) 2_565 3_566
O4 Zn1 O13 78.93(7) . 3_566
O15 Zn1 O13 168.95(7) . 3_566
O12 Zn1 O13 97.69(8) . 3_566
O6 Zn1 O10 94.68(8) 2_565 .
O4 Zn1 O10 77.77(8) . .
O15 Zn1 O10 94.19(7) . .
O12 Zn1 O10 171.37(8) . .
O13 Zn1 O10 74.76(7) 3_566 .
O6 Zn1 Zn4 113.93(7) 2_565 3_566
O4 Zn1 Zn4 50.77(6) . 3_566
O15 Zn1 Zn4 130.60(5) . 3_566
O12 Zn1 Zn4 124.16(6) . 3_566
O13 Zn1 Zn4 40.39(5) 3_566 3_566
O10 Zn1 Zn4 47.25(5) . 3_566
O7 Zn2 O9 100.58(9) . .
O7 Zn2 O13 112.65(8) . .
O9 Zn2 O13 115.07(8) . .
O7 Zn2 O15 110.15(8) . .
O9 Zn2 O15 114.56(8) . .
O13 Zn2 O15 104.07(8) . .
O1 Zn3 O11 122.40(9) . .
O1 Zn3 O15 122.48(8) . .
O11 Zn3 O15 114.97(8) . .
O1 Zn3 O2W 91.07(13) . .
O11 Zn3 O2W 89.00(14) . .
O15 Zn3 O2W 93.75(12) . .
O1 Zn3 O3 83.26(9) . .
O11 Zn3 O3 88.93(10) . .
O15 Zn3 O3 94.42(7) . .
O2W Zn3 O3 171.69(12) . .
O1W Zn4 O2 92.01(9) . .
O1W Zn4 O8 90.28(8) . .
O2 Zn4 O8 95.26(8) . .
O1W Zn4 O13 156.97(8) . .
O2 Zn4 O13 105.51(8) . .
O8 Zn4 O13 102.61(8) . .
O1W Zn4 O10 85.33(8) . 3_466
O2 Zn4 O10 103.80(8) . 3_466
O8 Zn4 O10 160.55(8) . 3_466
O13 Zn4 O10 76.16(7) . 3_466
O1W Zn4 O4 88.25(8) . 3_466
O2 Zn4 O4 174.71(8) . 3_466
O8 Zn4 O4 90.01(8) . 3_466
O13 Zn4 O4 72.94(7) . 3_466
O10 Zn4 O4 70.95(7) 3_466 3_466
O1W Zn4 Zn1 114.45(6) . 3_466
O2 Zn4 Zn1 134.25(6) . 3_466
O8 Zn4 Zn1 119.76(6) . 3_466
O13 Zn4 Zn1 42.53(5) . 3_466
O10 Zn4 Zn1 46.94(5) 3_466 3_466
O4 Zn4 Zn1 41.51(5) 3_466 3_466
C7 O1 Zn3 147.9(2) . .
C7 O2 Zn4 133.91(19) . .
C8 O3 Zn3 129.24(19) . .
C8 O4 Zn1 130.15(19) . .
C8 O4 Zn4 139.82(19) . 3_566
Zn1 O4 Zn4 87.72(7) . 3_566
O5C O5A O5B 162(2) . .
O5C O5A C9 89(2) . .
O5B O5A C9 77.4(8) . .
O5A O5B C9 59.1(7) . .
O5A O5B O5C 6.4(8) . .
C9 O5B O5C 54.3(9) . .
O5A O5C C9 66.7(18) . .
O5A O5C O5B 11.4(15) . .
C9 O5C O5B 58.1(7) . .
C9 O6 Zn1 131.1(2) . 2_564
C16 O7 Zn2 128.70(19) . .
C16 O8 Zn4 136.08(19) . .
C17 O9 Zn2 119.23(18) . .
C17 O10 Zn1 137.82(19) . .
C17 O10 Zn4 135.69(18) . 3_566
Zn1 O10 Zn4 85.82(7) . 3_566
C18 O11 Zn3 120.2(2) . .
C18 O12 Zn1 137.49(19) . .
Zn2 O13 Zn4 112.21(8) . .
Zn2 O13 Zn1 124.53(9) . 3_466
Zn4 O13 Zn1 97.08(7) . 3_466
Zn2 O13 H13A 107.3 . .
Zn4 O13 H13A 107.3 . .
Zn1 O13 H13A 107.3 3_466 .
Zn2 O15 Zn3 116.94(9) . .
Zn2 O15 Zn1 113.83(9) . .
Zn3 O15 Zn1 105.06(8) . .
Zn2 O15 H15E 106.8 . .
Zn3 O15 H15E 106.8 . .
Zn1 O15 H15E 106.8 . .
C6 C1 C2 119.1(3) . .
C6 C1 C7 120.4(3) . .
C2 C1 C7 120.5(3) . .
C1 C2 C3 120.8(3) . .
C1 C2 H2A 119.6 . .
C3 C2 H2A 119.6 . .
C2 C3 C4 119.9(3) . .
C2 C3 H3A 120.0 . .
C4 C3 H3A 120.0 . .
C5 C4 C3 119.4(3) . .
C5 C4 C8 125.9(3) . 4_545
C3 C4 C8 114.7(2) . 4_545
C4 C5 C6 119.1(3) . .
C4 C5 C9 121.3(3) . .
C6 C5 C9 119.5(3) . .
C1 C6 C5 121.6(3) . .
C1 C6 H6A 119.2 . .
C5 C6 H6A 119.2 . .
O2 C7 O1 124.8(3) . .
O2 C7 C1 116.8(2) . .
O1 C7 C1 118.4(3) . .
O3 C8 O4 125.4(3) . .
O3 C8 C4 117.8(2) . 4
O4 C8 C4 116.5(2) . 4
O6 C9 O5A 123.6(4) . .
O6 C9 O5C 116.1(7) . .
O5A C9 O5C 24.5(6) . .
O6 C9 O5B 113.4(6) . .
O5A C9 O5B 43.5(6) . .
O5C C9 O5B 67.6(7) . .
O6 C9 C5 116.8(3) . .
O5A C9 C5 119.5(3) . .
O5C C9 C5 120.2(7) . .
O5B C9 C5 112.6(6) . .
C15 C10 C11 119.5(2) . .
C15 C10 C16 120.4(2) . 2_564
C11 C10 C16 120.1(2) . 2_564
C12 C11 C10 119.5(3) . .
C12 C11 H11A 120.3 . .
C10 C11 H11A 120.3 . .
C11 C12 C13 121.2(3) . .
C11 C12 H12A 119.4 . .
C13 C12 H12A 119.4 . .
C12 C13 C14 119.3(3) . .
C12 C13 C17 119.3(2) . 3_566
C14 C13 C17 121.3(2) . 3_566
C15 C14 C13 119.4(3) . .
C15 C14 C18 118.8(2) . .
C13 C14 C18 121.8(3) . .
C10 C15 C14 121.1(3) . .
C10 C15 H15A 119.5 . .
C14 C15 H15A 119.5 . .
O8 C16 O7 125.6(3) . .
O8 C16 C10 118.5(2) . 2_565
O7 C16 C10 115.9(2) . 2_565
O10 C17 O9 125.2(3) . .
O10 C17 C13 119.1(3) . 3_466
O9 C17 C13 115.6(2) . 3_466
O12 C18 O11 124.6(3) . .
O12 C18 C14 118.8(2) . .
O11 C18 C14 116.6(3) . .

loop_
_geom_bond_atom_site_label_1
_geom_bond_atom_site_label_2
_geom_bond_distance
_geom_bond_site_symmetry_2
Zn1 O6 2.009(2) 2_565
Zn1 O4 2.063(2) .
Zn1 O15 2.0677(17) .
Zn1 O12 2.088(2) .
Zn1 O13 2.1186(17) 3_566
Zn1 O10 2.2784(19) .
Zn1 Zn4 3.1102(5) 3_566
Zn2 O7 1.933(2) .
Zn2 O9 1.945(2) .
Zn2 O13 1.9493(18) .
Zn2 O15 1.9686(18) .
Zn3 O1 1.957(2) .
Zn3 O11 1.986(2) .
Zn3 O15 1.999(2) .
Zn3 O2W 2.085(3) .
Zn3 O3 2.114(2) .
Zn4 O1W 2.0134(19) .
Zn4 O2 2.0148(19) .
Zn4 O8 2.0270(19) .
Zn4 O13 2.0307(17) .
Zn4 O10 2.290(2) 3_466
Zn4 O4 2.411(2) 3_466
Zn4 Zn1 3.1102(5) 3_466
O1 C7 1.264(4) .
O2 C7 1.255(4) .
O3 C8 1.254(4) .
O4 C8 1.259(3) .
O4 Zn4 2.411(2) 3_566
O5A O5C 0.559(13) .
O5A O5B 0.995(15) .
O5A C9 1.241(6) .
O5B C9 1.411(14) .
O5B O5C 1.538(16) .
O5C C9 1.351(16) .
O6 C9 1.240(4) .
O6 Zn1 2.009(2) 2_564
O7 C16 1.256(4) .
O8 C16 1.252(3) .
O9 C17 1.274(4) .
O10 C17 1.249(3) .
O10 Zn4 2.290(2) 3_566
O11 C18 1.265(4) .
O12 C18 1.250(4) .
O13 Zn1 2.1186(17) 3_466
O13 H13A 0.9800 .
O15 H15E 0.9800 .
C1 C6 1.378(4) .
C1 C2 1.385(4) .
C1 C7 1.502(4) .
C2 C3 1.386(4) .
C2 H2A 0.9300 .
C3 C4 1.409(4) .
C3 H3A 0.9300 .
C4 C5 1.390(4) .
C4 C8 1.503(4) 4_545
C5 C6 1.400(4) .
C5 C9 1.504(4) .
C6 H6A 0.9300 .
C8 C4 1.503(4) 4
C10 C15 1.380(4) .
C10 C11 1.410(4) .
C10 C16 1.498(4) 2_564
C11 C12 1.376(4) .
C11 H11A 0.9300 .
C12 C13 1.388(4) .
C12 H12A 0.9300 .
C13 C14 1.408(4) .
C13 C17 1.496(4) 3_566
C14 C15 1.387(4) .
C14 C18 1.503(4) .
C15 H15A 0.9300 .
C16 C10 1.498(4) 2_565
C17 C13 1.496(4) 3_466
